data_4501092
loop_
_publ_author_name
'Alshahateet, Solhe F.'
'Bishop, Roger'
'Craig, Donald C.'
'Scudder, Marcia L.'

_publ_section_title
;
 Enhanced Guest Inclusion by a Sulfur-Containing Diquinoline Host
;
_journal_issue 10
_journal_name_full 'Crystal Growth &amp; Design'
_journal_page_first 4474
_journal_paper_doi 10.1021/cg2006937
_journal_volume 11
_journal_year 2011
_chemical_formula_moiety 'C22 H14 Br2 N2 S, C H Cl3'
_chemical_formula_sum 'C23 H15 Br2 Cl3 N2 S'
_chemical_formula_weight 617.6
_space_group_IT_number 14
_symmetry_cell_setting monoclinic
_symmetry_space_group_name_Hall '-P 2ybc'
_symmetry_space_group_name_H-M 'P 1 21/c 1'
_atom_type_scat_source 'International Tables for X-ray Crystallography, Vol. IV'
_audit_creation_method 'RAELSPUB and manual entry'
_cell_angle_alpha 90
_cell_angle_beta 121.11(2)
_cell_angle_gamma 90
_cell_formula_units_Z 4
_cell_length_a 9.820(7)
_cell_length_b 15.382(4)
_cell_length_c 17.779(8)
_cell_measurement_reflns_used 10
_cell_measurement_temperature 294
_cell_measurement_theta_max 12
_cell_measurement_theta_min 11
_cell_volume 2299(2)
_computing_cell_refinement 'CAD4 Version 5.0, 1989'
_computing_data_collection 'CAD4 Version 5.0, 1989'
_computing_data_reduction 'Local program'
_computing_molecular_graphics 'ORTEP-II, (Johnson, 1976)'
_computing_publication_material 'Local programs'
_computing_structure_refinement 'RAELS, (Rae, 1989)'
_computing_structure_solution 'SIR92 (Altomare et al, 1994)'
_diffrn_ambient_temperature 294
_diffrn_measured_fraction_theta_full 1.00
_diffrn_measured_fraction_theta_max 1.00
_diffrn_measurement_device_type 'Nonius CAD-4'
_diffrn_measurement_method \w--2\q
_diffrn_radiation_type 'Mo K\a'
_diffrn_radiation_wavelength 0.71073
_diffrn_reflns_av_R_equivalents 0.021
_diffrn_reflns_limit_h_max 11
_diffrn_reflns_limit_h_min -11
_diffrn_reflns_limit_k_max 0
_diffrn_reflns_limit_k_min -18
_diffrn_reflns_limit_l_max 21
_diffrn_reflns_limit_l_min 0
_diffrn_reflns_number 4173
_diffrn_reflns_theta_full 25
_diffrn_reflns_theta_max 25
_diffrn_standards_decay_% 0
_diffrn_standards_interval_time 30min
_diffrn_standards_number 1
_exptl_absorpt_coefficient_mu 3.944
_exptl_absorpt_correction_T_max 0.69
_exptl_absorpt_correction_T_min 0.56
_exptl_absorpt_correction_type analytical
_exptl_absorpt_process_details '(DeMeulenaer & Tompa, 1965)'
_exptl_crystal_colour yellow
_exptl_crystal_density_diffrn 1.78
_exptl_crystal_density_method 'not measured'
_exptl_crystal_description prism
_exptl_crystal_F_000 1216.0
_exptl_crystal_size_max 0.23
_exptl_crystal_size_mid 0.15
_exptl_crystal_size_min 0.10
_refine_diff_density_max 1.18
_refine_diff_density_min -0.84
_refine_ls_extinction_method none
_refine_ls_goodness_of_fit_ref 1.30
_refine_ls_hydrogen_treatment noref
_refine_ls_number_parameters 150
_refine_ls_number_reflns 2391
_refine_ls_R_factor_gt 0.036
_refine_ls_shift/su_max 0.008
_refine_ls_structure_factor_coef F
_refine_ls_weighting_details 'w = 1/[\s^2^(F) + 0.0004F^2^]'
_refine_ls_weighting_scheme calc
_refine_ls_wR_factor_ref 0.044
_reflns_number_gt 2391
_reflns_number_total 4037
_reflns_threshold_expression I>2\s(I)
_cod_data_source_file cg2006937_si_001.cif
_cod_data_source_block DRB215
_cod_original_sg_symbol_H-M 'P 21/c'
_cod_database_code 4501092

loop_
_symmetry_equiv_pos_site_id
_symmetry_equiv_pos_as_xyz
1 x,y,z
2 -x,1/2+y,1/2-z
3 -x,-y,-z
4 x,1/2-y,1/2+z

loop_
_atom_site_label
_atom_site_fract_x
_atom_site_fract_y
_atom_site_fract_z
_atom_site_U_iso_or_equiv
_atom_site_adp_type
_atom_site_type_symbol
_atom_site_occupancy
Br1 0.76092(7) 0.31182(4) 0.79628(4) 0.0541(2) Uani Br 1.0
Br2 0.04079(7) 0.13473(4) 0.50847(4) 0.0503(2) Uani Br 1.0
S1 0.39062(17) 0.20533(9) 0.69267(9) 0.0424(5) Uani S 1.0
N1 0.2375(5) 0.4233(3) 0.5627(3) 0.040(1) Uani N 1.0
N2 0.5766(5) 0.1288(3) 0.5541(3) 0.0362(9) Uani N 1.0
C1 0.2567(6) 0.2738(4) 0.6011(3) 0.0386(6) Uani C 1.0
C2 0.3371(6) 0.3573(3) 0.5985(3) 0.0367(9) Uani C 1.0
C3 0.5019(6) 0.3636(3) 0.6299(3) 0.0366(9) Uani C 1.0
C4 0.6144(6) 0.2884(3) 0.6699(3) 0.0379(7) Uani C 1.0
C5 0.5373(6) 0.1994(3) 0.6602(3) 0.0379(6) Uani C 1.0
C6 0.4705(6) 0.1678(3) 0.5665(3) 0.0351(8) Uani C 1.0
C7 0.3101(6) 0.1822(3) 0.4979(3) 0.0342(8) Uani C 1.0
C8 0.1894(6) 0.2251(3) 0.5141(4) 0.0371(6) Uani C 1.0
C9 0.2966(7) 0.5029(4) 0.5587(4) 0.0433(9) Uani C 1.0
C10 0.1892(8) 0.5736(4) 0.5233(4) 0.057(1) Uani C 1.0
C11 0.2477(9) 0.6549(4) 0.5220(5) 0.065(1) Uani C 1.0
C12 0.4084(9) 0.6676(4) 0.5541(5) 0.062(2) Uani C 1.0
C13 0.5130(8) 0.6000(4) 0.5856(4) 0.054(1) Uani C 1.0
C14 0.4576(7) 0.5153(4) 0.5886(4) 0.0435(9) Uani C 1.0
C15 0.5594(6) 0.4426(4) 0.6233(4) 0.043(1) Uani C 1.0
C16 0.5331(6) 0.0993(3) 0.4720(4) 0.0364(9) Uani C 1.0
C17 0.6454(7) 0.0568(3) 0.4594(4) 0.0438(8) Uani C 1.0
C18 0.6050(8) 0.0257(4) 0.3777(4) 0.051(1) Uani C 1.0
C19 0.4486(8) 0.0379(4) 0.3054(4) 0.054(1) Uani C 1.0
C20 0.3364(8) 0.0811(4) 0.3156(4) 0.049(1) Uani C 1.0
C21 0.3757(6) 0.1120(3) 0.3998(3) 0.0387(8) Uani C 1.0
C22 0.2669(6) 0.1546(3) 0.4159(4) 0.0396(8) Uani C 1.0
C1Ch -0.04528(69) 0.39898(8) 0.22398(27) 0.0570(9) Uani C 1.0
Cl1Ch 0.0383(2) 0.4833(1) 0.1957(1) 0.0745(6) Uani Cl 1.0
Cl2Ch 0.0333(3) 0.2989(1) 0.2194(1) 0.093(1) Uani Cl 1.0
Cl3Ch -0.0199(3) 0.4163(1) 0.3273(1) 0.096(1) Uani Cl 1.0
HC1 0.1658 0.2899 0.6087 0.044 Uani H 1.0
HC4 0.6794 0.2850 0.6414 0.038 Uani H 1.0
HC5 0.6222 0.1579 0.7006 0.043 Uani H 1.0
HC8 0.1272 0.2675 0.4655 0.037 Uani H 1.0
HC10 0.0731 0.5649 0.4997 0.068 Uani H 1.0
HC11 0.1730 0.7054 0.4976 0.079 Uani H 1.0
HC12 0.4482 0.7275 0.5541 0.072 Uani H 1.0
HC13 0.6278 0.6099 0.6064 0.062 Uani H 1.0
HC15 0.6746 0.4488 0.6432 0.054 Uani H 1.0
HC17 0.7563 0.0489 0.5102 0.050 Uani H 1.0
HC18 0.6860 -0.0053 0.3695 0.060 Uani H 1.0
HC19 0.4194 0.0148 0.2463 0.065 Uani H 1.0
HC20 0.2272 0.0908 0.2638 0.059 Uani H 1.0
HC22 0.1558 0.1649 0.3662 0.049 Uani H 1.0
HC1Ch -0.1621 0.3980 0.1800 0.071 Uani H 1.0

loop_
_atom_site_aniso_label
_atom_site_aniso_U_11
_atom_site_aniso_U_22
_atom_site_aniso_U_33
_atom_site_aniso_U_12
_atom_site_aniso_U_13
_atom_site_aniso_U_23
_atom_site_aniso_type_symbol
Br1 0.0455(3) 0.0495(4) 0.0436(3) 0.0031(3) 0.0063(3) -0.0084(3) Br
Br2 0.0411(3) 0.0464(4) 0.0570(4) -0.0117(3) 0.0209(3) -0.0020(3) Br
S1 0.0469(8) 0.0395(8) 0.0411(6) 0.0026(6) 0.0229(6) 0.0043(6) S
N1 0.040(2) 0.034(1) 0.043(2) 0.003(1) 0.020(2) 0.001(1) N
N2 0.041(2) 0.026(1) 0.040(1) -0.004(1) 0.019(1) 0.003(1) N
C1 0.038(1) 0.037(1) 0.0408(8) 0.0014(8) 0.0206(8) 0.0013(7) C
C2 0.039(2) 0.0313(9) 0.0374(9) 0.002(1) 0.018(1) -0.0023(8) C
C3 0.038(2) 0.030(1) 0.0348(8) -0.002(1) 0.0138(9) -0.005(1) C
C4 0.035(1) 0.036(2) 0.0337(8) -0.001(1) 0.011(1) -0.0023(8) C
C5 0.0388(9) 0.033(1) 0.0364(7) 0.003(1) 0.0157(8) 0.0025(9) C
C6 0.037(2) 0.026(1) 0.0380(8) 0.001(1) 0.0163(9) 0.0011(8) C
C7 0.034(1) 0.025(1) 0.0388(7) -0.004(1) 0.0161(8) -0.0015(7) C
C8 0.033(1) 0.034(2) 0.0418(7) -0.004(1) 0.0180(6) 0.0000(8) C
C9 0.048(1) 0.033(1) 0.045(2) 0.002(1) 0.022(1) 0.002(1) C
C10 0.061(2) 0.035(1) 0.070(3) 0.009(1) 0.030(2) 0.005(1) C
C11 0.079(2) 0.034(1) 0.077(3) 0.007(1) 0.038(3) 0.006(1) C
C12 0.083(3) 0.034(1) 0.068(3) -0.004(1) 0.039(3) 0.001(1) C
C13 0.066(2) 0.036(1) 0.058(3) -0.010(1) 0.031(2) -0.003(1) C
C14 0.049(1) 0.034(1) 0.042(2) -0.005(1) 0.020(1) -0.001(1) C
C15 0.039(2) 0.038(1) 0.042(2) -0.007(1) 0.013(2) -0.002(1) C
C16 0.045(1) 0.025(2) 0.043(1) -0.005(1) 0.024(1) 0.0025(9) C
C17 0.052(1) 0.029(2) 0.058(2) -0.004(2) 0.035(1) 0.000(2) C
C18 0.072(2) 0.033(2) 0.065(2) -0.006(2) 0.048(2) -0.002(2) C
C19 0.083(3) 0.037(2) 0.052(1) -0.006(2) 0.042(2) -0.003(2) C
C20 0.068(2) 0.037(2) 0.040(1) -0.004(2) 0.026(1) -0.001(1) C
C21 0.049(1) 0.028(1) 0.038(1) -0.005(1) 0.022(1) 0.002(1) C
C22 0.043(1) 0.030(2) 0.040(1) -0.003(1) 0.017(1) 0.002(1) C
C1Ch 0.056(2) 0.0555(9) 0.052(1) -0.0106(7) 0.022(1) -0.0007(7) C
Cl1Ch 0.072(1) 0.0654(9) 0.080(1) -0.0175(8) 0.034(1) 0.0063(8) Cl
Cl2Ch 0.129(2) 0.0625(9) 0.116(1) 0.012(1) 0.083(2) 0.0160(9) Cl
Cl3Ch 0.128(2) 0.098(2) 0.067(1) -0.006(1) 0.054(1) -0.0021(7) Cl

loop_
_geom_angle_atom_site_label_1
_geom_angle_atom_site_label_2
_geom_angle_atom_site_label_3
_geom_angle
_geom_angle_site_symmetry_1
_geom_angle_site_symmetry_2
_geom_angle_site_symmetry_3
_geom_angle_publ_flag
C1 S1 C5 94.1(2) 1_555 1_555 1_555 no
C2 N1 C9 118.9(5) 1_555 1_555 1_555 no
C6 N2 C16 119.4(5) 1_555 1_555 1_555 no
S1 C1 C2 111.8(4) 1_555 1_555 1_555 no
S1 C1 C8 111.0(4) 1_555 1_555 1_555 no
C2 C1 C8 110.1(5) 1_555 1_555 1_555 no
N1 C2 C1 113.4(5) 1_555 1_555 1_555 no
N1 C2 C3 123.1(5) 1_555 1_555 1_555 no
C1 C2 C3 123.5(5) 1_555 1_555 1_555 no
C2 C3 C4 123.0(5) 1_555 1_555 1_555 no
C2 C3 C15 117.7(5) 1_555 1_555 1_555 no
C4 C3 C15 119.3(5) 1_555 1_555 1_555 no
Br1 C4 C3 108.8(3) 1_555 1_555 1_555 no
Br1 C4 C5 108.6(4) 1_555 1_555 1_555 no
C3 C4 C5 115.8(4) 1_555 1_555 1_555 no
S1 C5 C4 110.4(4) 1_555 1_555 1_555 no
S1 C5 C6 113.7(4) 1_555 1_555 1_555 no
C4 C5 C6 108.5(4) 1_555 1_555 1_555 no
N2 C6 C5 113.5(4) 1_555 1_555 1_555 no
N2 C6 C7 123.3(5) 1_555 1_555 1_555 no
C5 C6 C7 123.2(5) 1_555 1_555 1_555 no
C6 C7 C8 122.3(5) 1_555 1_555 1_555 no
C6 C7 C22 117.6(5) 1_555 1_555 1_555 no
C8 C7 C22 120.1(5) 1_555 1_555 1_555 no
Br2 C8 C1 108.5(4) 1_555 1_555 1_555 no
Br2 C8 C7 108.3(4) 1_555 1_555 1_555 no
C1 C8 C7 115.9(4) 1_555 1_555 1_555 no
N1 C9 C10 118.1(5) 1_555 1_555 1_555 no
N1 C9 C14 121.9(5) 1_555 1_555 1_555 no
C10 C9 C14 120.1(5) 1_555 1_555 1_555 no
C9 C10 C11 118.9(6) 1_555 1_555 1_555 no
C10 C11 C12 121.0(6) 1_555 1_555 1_555 no
C11 C12 C13 121.2(6) 1_555 1_555 1_555 no
C12 C13 C14 119.5(6) 1_555 1_555 1_555 no
C9 C14 C13 119.3(5) 1_555 1_555 1_555 no
C9 C14 C15 117.7(5) 1_555 1_555 1_555 no
C13 C14 C15 122.9(5) 1_555 1_555 1_555 no
C3 C15 C14 120.7(5) 1_555 1_555 1_555 no
N2 C16 C17 119.3(5) 1_555 1_555 1_555 no
N2 C16 C21 120.7(5) 1_555 1_555 1_555 no
C17 C16 C21 120.0(5) 1_555 1_555 1_555 no
C16 C17 C18 120.7(6) 1_555 1_555 1_555 no
C17 C18 C19 119.8(6) 1_555 1_555 1_555 no
C18 C19 C20 120.7(6) 1_555 1_555 1_555 no
C19 C20 C21 120.0(6) 1_555 1_555 1_555 no
C16 C21 C20 118.8(5) 1_555 1_555 1_555 no
C16 C21 C22 117.9(5) 1_555 1_555 1_555 no
C20 C21 C22 123.3(5) 1_555 1_555 1_555 no
C7 C22 C21 121.1(5) 1_555 1_555 1_555 no
Cl1Ch C1Ch Cl2Ch 111.0(2) 1_555 1_555 1_555 no
Cl1Ch C1Ch Cl3Ch 111.0(2) 1_555 1_555 1_555 no
Cl2Ch C1Ch Cl3Ch 111.0(2) 1_555 1_555 1_555 no

loop_
_geom_bond_atom_site_label_1
_geom_bond_atom_site_label_2
_geom_bond_distance
_geom_bond_site_symmetry_1
_geom_bond_site_symmetry_2
_geom_bond_publ_flag
Br1 C4 1.977(5) 1_555 1_555 no
Br2 C8 1.981(5) 1_555 1_555 no
S1 C1 1.810(5) 1_555 1_555 no
S1 C5 1.809(6) 1_555 1_555 no
N1 C2 1.323(6) 1_555 1_555 no
N1 C9 1.372(7) 1_555 1_555 no
N2 C6 1.315(6) 1_555 1_555 no
N2 C16 1.370(6) 1_555 1_555 no
C1 C2 1.520(7) 1_555 1_555 no
C1 C8 1.528(7) 1_555 1_555 no
C2 C3 1.417(7) 1_555 1_555 no
C3 C4 1.501(7) 1_555 1_555 no
C3 C15 1.370(7) 1_555 1_555 no
C4 C5 1.530(7) 1_555 1_555 no
C5 C6 1.522(7) 1_555 1_555 no
C6 C7 1.426(7) 1_555 1_555 no
C7 C8 1.509(7) 1_555 1_555 no
C7 C22 1.359(7) 1_555 1_555 no
C9 C10 1.416(8) 1_555 1_555 no
C9 C14 1.397(7) 1_555 1_555 no
C10 C11 1.381(8) 1_555 1_555 no
C11 C12 1.387(9) 1_555 1_555 no
C12 C13 1.362(8) 1_555 1_555 no
C13 C14 1.425(7) 1_555 1_555 no
C14 C15 1.412(7) 1_555 1_555 no
C16 C17 1.396(7) 1_555 1_555 no
C16 C21 1.422(7) 1_555 1_555 no
C17 C18 1.379(8) 1_555 1_555 no
C18 C19 1.416(8) 1_555 1_555 no
C19 C20 1.377(8) 1_555 1_555 no
C20 C21 1.421(7) 1_555 1_555 no
C21 C22 1.403(7) 1_555 1_555 no
C1Ch Cl1Ch 1.742(2) 1_555 1_555 no
C1Ch Cl2Ch 1.742(2) 1_555 1_555 no
C1Ch Cl3Ch 1.742(2) 1_555 1_555 no
